data_8101975
loop_
_publ_author_name
'Yu, W.'
'Zhang, T.-L.'
'Yang, L.'
'Zhang, J.-G.'
'Wu, R.-F.'
'Ren, F.-J.'
'Guo, J.-Y.'
'Liu, L.-H.'

_publ_section_title
;
Crystal structure of 2-nitrobenzene-1,4-dioxyacetic acid dihydrate, 
C~6~H~3~(NO~2~)(OCH~2~COOH)~2~ &#x00B7; 2H~2~O
;
_journal_issue 2
_journal_name_full 'Zeitschrift f\"ur Kristallographie - New Crystal Structures'
_journal_page_first 229
_journal_page_last 230
_journal_volume 221
_journal_year 2006
_chemical_formula_structural 'C10H9NO8 &#x00B7; 2H2O'
_chemical_formula_sum 'C10 H13 N O10'
_chemical_formula_weight 307.21
_chemical_name_systematic
; 
 2-nitro-benzene-1,4-dioxyacetic acid dihydrate
;
_space_group_IT_number 14
_symmetry_cell_setting monoclinic
_symmetry_space_group_name_Hall '-P 2yn'
_symmetry_space_group_name_H-M 'P 1 21/n 1'
_atom_sites_solution_hydrogens geom
_atom_sites_solution_primary direct
_atom_sites_solution_secondary difmap
_audit_creation_method SHELXL-97
_cell_angle_alpha 90.00
_cell_angle_beta 99.907(4)
_cell_angle_gamma 90.00
_cell_formula_units_Z 4
_cell_length_a 7.3506(16)
_cell_length_b 22.077(5)
_cell_length_c 8.1290(17)
_cell_measurement_reflns_used 1490
_cell_measurement_temperature 294(2)
_cell_measurement_theta_max 22.06
_cell_measurement_theta_min 2.96
_cell_volume 1299.5(5)
_computing_cell_refinement 'Bruker SMART'
_computing_data_collection 'Bruker SMART'
_computing_data_reduction 'Bruker SAINT'
_computing_molecular_graphics 'Bruker SHELXTL'
_computing_publication_material 'Bruker SHELXTL'
_computing_structure_refinement 'SHELXL-97 (Sheldrick, 1997)'
_computing_structure_solution 'SHELXS-97 (Sheldrick, 1990)'
_diffrn_ambient_temperature 294(2)
_diffrn_measured_fraction_theta_full 1.000
_diffrn_measured_fraction_theta_max 1.000
_diffrn_measurement_device_type 'Bruker SMART CCD'
_diffrn_measurement_method phi/omega
_diffrn_radiation_monochromator graphite
_diffrn_radiation_source 'fine-focus sealed tube'
_diffrn_radiation_type MoK\a
_diffrn_radiation_wavelength 0.71073
_diffrn_reflns_av_R_equivalents 0.0402
_diffrn_reflns_av_sigmaI/netI 0.0503
_diffrn_reflns_limit_h_max 8
_diffrn_reflns_limit_h_min -8
_diffrn_reflns_limit_k_max 26
_diffrn_reflns_limit_k_min -26
_diffrn_reflns_limit_l_max 9
_diffrn_reflns_limit_l_min -5
_diffrn_reflns_number 6526
_diffrn_reflns_theta_full 24.99
_diffrn_reflns_theta_max 24.99
_diffrn_reflns_theta_min 1.84
_exptl_absorpt_coefficient_mu 0.144
_exptl_absorpt_correction_T_max 1.000000
_exptl_absorpt_correction_T_min 0.789326
_exptl_absorpt_correction_type multi-scan
_exptl_absorpt_process_details SADABS
_exptl_crystal_colour 'light yellow'
_exptl_crystal_density_diffrn 1.570
_exptl_crystal_density_meas ?
_exptl_crystal_density_method 'not measured'
_exptl_crystal_description column
_exptl_crystal_F_000 640
_exptl_crystal_size_max 0.22
_exptl_crystal_size_mid 0.18
_exptl_crystal_size_min 0.12
_refine_diff_density_max 0.166
_refine_diff_density_min -0.224
_refine_diff_density_rms 0.043
_refine_ls_extinction_coef 0.0013(13)
_refine_ls_extinction_expression Fc^*^=kFc[1+0.001xFc^2^\l^3^/sin(2\q)]^-1/4^
_refine_ls_extinction_method SHELXL
_refine_ls_goodness_of_fit_ref 1.012
_refine_ls_hydrogen_treatment mixed
_refine_ls_matrix_type full
_refine_ls_number_parameters 207
_refine_ls_number_reflns 2290
_refine_ls_number_restraints 0
_refine_ls_restrained_S_all 1.012
_refine_ls_R_factor_all 0.0852
_refine_ls_R_factor_gt 0.0406
_refine_ls_shift/su_max 0.000
_refine_ls_shift/su_mean 0.000
_refine_ls_structure_factor_coef Fsqd
_refine_ls_weighting_details 'calc w=1/[\s^2^(Fo^2^)+(0.0480P)^2^+0.0970P] where P=(Fo^2^+2Fc^2^)/3'
_refine_ls_weighting_scheme calc
_refine_ls_wR_factor_gt 0.0883
_refine_ls_wR_factor_ref 0.1058
_reflns_number_gt 1392
_reflns_number_total 2290
_reflns_threshold_expression >2sigma(I)
_cod_data_source_file 1267-1783.cff
_cod_data_source_block 60106b
_cod_depositor_comments
;
The following automatic conversions were performed:
'_exptl_absorpt_correction_type' value 'MULTI-SCAN' changed to
'multi-scan' according to
'/home/saulius/struct/CIF-dictionaries/cif_core.dic' dictionary named
'cif_core.dic' version 2.4.1 from 2010-06-29.

Automatic conversion script
Id: cif_fix_enum 1555 2011-01-17 13:19:09Z saulius 

The following automatic conversions were performed:

'_exptl_crystal_density_meas' value 'NONE' was changed to '?' - the
value is perceived as not measured.

Automatic conversion script
Id: cif_fix_values 3008 2015-01-20 13:52:24Z robertas 
;
_cod_original_sg_symbol_H-M P12(1)/n1
_cod_database_code 8101975

loop_
_symmetry_equiv_pos_as_xyz
'x, y, z'
'-x+1/2, y+1/2, -z+1/2'
'-x, -y, -z'
'x-1/2, -y-1/2, z-1/2'

loop_
_atom_site_label
_atom_site_type_symbol
_atom_site_fract_x
_atom_site_fract_y
_atom_site_fract_z
_atom_site_U_iso_or_equiv
_atom_site_adp_type
_atom_site_occupancy
_atom_site_symmetry_multiplicity
_atom_site_Wyckoff_symbol
_atom_site_calc_flag
_atom_site_refinement_flags
_atom_site_disorder_assembly
_atom_site_disorder_group
O1 O 0.1746(2) 0.16643(8) 1.12736(19) 0.0451(5) Uani 1 4 e d . . .
O2 O 0.2534(2) 0.22072(8) 1.4175(2) 0.0451(5) Uani 1 4 e d . . .
O3 O -0.0444(2) 0.23203(7) 1.4342(2) 0.0460(5) Uani 1 4 e d . . .
H3 H -0.0026 0.2502 1.5205 0.055 Uiso 1 4 e calc R . .
O4 O -0.3250(3) 0.15782(10) 0.6239(2) 0.0671(6) Uani 1 4 e d . . .
O5 O -0.2429(3) 0.08465(10) 0.4790(3) 0.0691(7) Uani 1 4 e d . . .
O6 O 0.1125(2) 0.08123(7) 0.48022(19) 0.0411(5) Uani 1 4 e d . . .
O7 O 0.0723(3) 0.02433(9) 0.1879(2) 0.0569(6) Uani 1 4 e d . . .
O8 O 0.3731(2) 0.00902(9) 0.2103(2) 0.0582(6) Uani 1 4 e d . . .
H8 H 0.3416 -0.0095 0.1226 0.070 Uiso 1 4 e calc R . .
N1 N -0.2098(3) 0.12074(10) 0.5937(3) 0.0426(6) Uani 1 4 e d . . .
C1 C 0.1460(3) 0.14563(11) 0.9652(3) 0.0356(6) Uani 1 4 e d . . .
C2 C -0.0204(3) 0.14364(10) 0.8607(3) 0.0344(6) Uani 1 4 e d . . .
H2 H -0.1270 0.1570 0.8966 0.041 Uiso 1 4 e calc R . .
C3 C -0.0284(3) 0.12124(10) 0.6993(3) 0.0316(6) Uani 1 4 e d . . .
C4 C 0.1291(3) 0.10115(10) 0.6412(3) 0.0315(6) Uani 1 4 e d . . .
C5 C 0.2949(3) 0.10526(11) 0.7499(3) 0.0389(6) Uani 1 4 e d . . .
H5 H 0.4028 0.0933 0.7140 0.047 Uiso 1 4 e calc R . .
C6 C 0.3047(3) 0.12658(11) 0.9095(3) 0.0387(6) Uani 1 4 e d . . .
H6 H 0.4181 0.1283 0.9807 0.046 Uiso 1 4 e calc R . .
C7 C 0.0202(3) 0.18954(11) 1.1899(3) 0.0380(6) Uani 1 4 e d . . .
H7A H -0.0678 0.1575 1.1986 0.046 Uiso 1 4 e calc R . .
H7B H -0.0409 0.2207 1.1163 0.046 Uiso 1 4 e calc R . .
C8 C 0.0927(3) 0.21532(10) 1.3581(3) 0.0331(6) Uani 1 4 e d . . .
C9 C 0.2776(3) 0.06012(11) 0.4292(3) 0.0402(6) Uani 1 4 e d . . .
H9A H 0.3405 0.0315 0.5102 0.048 Uiso 1 4 e calc R . .
H9B H 0.3601 0.0938 0.4205 0.048 Uiso 1 4 e calc R . .
C10 C 0.2241(4) 0.03017(11) 0.2635(3) 0.0394(6) Uani 1 4 e d . . .
O9 O 0.0575(4) 0.28528(10) 0.7246(3) 0.0516(6) Uani 1 4 e d . . .
H9A H -0.034(5) 0.2880(14) 0.776(4) 0.082(12) Uiso 1 4 e d . . .
H9B H 0.145(5) 0.2748(14) 0.790(4) 0.075(13) Uiso 1 4 e d . . .
O10 O 0.2912(3) 0.95107(10) 0.9264(3) 0.0596(6) Uani 1 4 e d . . .
H10A H 0.161(5) 0.9603(12) 0.872(4) 0.076(10) Uiso 1 4 e d . . .
H10B H 0.357(6) 0.9501(16) 0.857(5) 0.107(16) Uiso 1 4 e d . . .

loop_
_atom_site_aniso_label
_atom_site_aniso_U_11
_atom_site_aniso_U_22
_atom_site_aniso_U_33
_atom_site_aniso_U_23
_atom_site_aniso_U_13
_atom_site_aniso_U_12
O1 0.0363(10) 0.0672(12) 0.0299(10) -0.0140(9) 0.0006(8) 0.0091(9)
O2 0.0385(11) 0.0570(12) 0.0389(11) -0.0091(9) 0.0043(8) -0.0041(9)
O3 0.0429(11) 0.0583(12) 0.0375(11) -0.0125(9) 0.0086(8) 0.0026(9)
O4 0.0369(11) 0.1008(17) 0.0614(14) -0.0149(12) 0.0024(10) 0.0176(12)
O5 0.0480(13) 0.0936(17) 0.0611(14) -0.0322(13) -0.0031(10) -0.0073(11)
O6 0.0357(10) 0.0553(11) 0.0324(10) -0.0097(8) 0.0058(7) 0.0085(8)
O7 0.0426(13) 0.0777(15) 0.0483(12) -0.0200(10) 0.0014(10) 0.0008(10)
O8 0.0464(12) 0.0808(14) 0.0478(12) -0.0227(10) 0.0087(9) 0.0127(10)
N1 0.0330(13) 0.0594(16) 0.0357(14) -0.0014(11) 0.0065(10) -0.0036(11)
C1 0.0365(14) 0.0421(15) 0.0279(14) -0.0008(11) 0.0044(11) 0.0020(12)
C2 0.0306(14) 0.0431(15) 0.0302(14) -0.0012(11) 0.0073(11) 0.0027(11)
C3 0.0270(13) 0.0365(14) 0.0308(14) 0.0026(11) 0.0031(11) -0.0021(10)
C4 0.0381(15) 0.0314(14) 0.0256(13) -0.0013(11) 0.0072(11) 0.0007(11)
C5 0.0318(15) 0.0480(16) 0.0372(15) -0.0033(12) 0.0068(12) 0.0082(12)
C6 0.0319(14) 0.0476(16) 0.0349(15) -0.0023(12) 0.0010(11) 0.0045(12)
C7 0.0365(15) 0.0472(16) 0.0306(14) -0.0034(12) 0.0064(11) 0.0050(12)
C8 0.0342(15) 0.0322(14) 0.0334(14) 0.0027(11) 0.0073(12) 0.0011(12)
C9 0.0360(14) 0.0480(16) 0.0367(15) -0.0061(12) 0.0065(11) 0.0086(12)
C10 0.0382(16) 0.0418(16) 0.0390(16) -0.0025(12) 0.0091(13) 0.0036(12)
O9 0.0443(13) 0.0716(15) 0.0390(12) -0.0064(10) 0.0076(11) 0.0034(11)
O10 0.0443(13) 0.0799(16) 0.0557(14) -0.0154(11) 0.0115(12) 0.0063(11)

loop_
_atom_type_symbol
_atom_type_description
_atom_type_scat_dispersion_real
_atom_type_scat_dispersion_imag
_atom_type_scat_source
C C 0.0033 0.0016 'International Tables Vol C Tables 4.2.6.8 and 6.1.1.4'
H H 0.0000 0.0000 'International Tables Vol C Tables 4.2.6.8 and 6.1.1.4'
N N 0.0061 0.0033 'International Tables Vol C Tables 4.2.6.8 and 6.1.1.4'
O O 0.0106 0.0060 'International Tables Vol C Tables 4.2.6.8 and 6.1.1.4'

loop_
_geom_angle_atom_site_label_1
_geom_angle_atom_site_label_2
_geom_angle_atom_site_label_3
_geom_angle
_geom_angle_site_symmetry_1
_geom_angle_site_symmetry_3
_geom_angle_publ_flag
C1 O1 C7 117.63(18) . . ?
C8 O3 H3 109.5 . . ?
C4 O6 C9 116.31(18) . . ?
C10 O8 H8 109.5 . . ?
O5 N1 O4 122.2(2) . . ?
O5 N1 C3 119.9(2) . . ?
O4 N1 C3 117.9(2) . . ?
C2 C1 O1 125.4(2) . . ?
C2 C1 C6 120.1(2) . . ?
O1 C1 C6 114.5(2) . . ?
C1 C2 C3 119.0(2) . . ?
C1 C2 H2 120.5 . . ?
C3 C2 H2 120.5 . . ?
C4 C3 C2 121.9(2) . . ?
C4 C3 N1 121.8(2) . . ?
C2 C3 N1 116.3(2) . . ?
O6 C4 C5 124.0(2) . . ?
O6 C4 C3 118.9(2) . . ?
C5 C4 C3 117.0(2) . . ?
C6 C5 C4 121.7(2) . . ?
C6 C5 H5 119.1 . . ?
C4 C5 H5 119.1 . . ?
C5 C6 C1 120.2(2) . . ?
C5 C6 H6 119.9 . . ?
C1 C6 H6 119.9 . . ?
O1 C7 C8 106.5(2) . . ?
O1 C7 H7A 110.4 . . ?
C8 C7 H7A 110.4 . . ?
O1 C7 H7B 110.4 . . ?
C8 C7 H7B 110.4 . . ?
H7A C7 H7B 108.6 . . ?
O2 C8 O3 124.0(2) . . ?
O2 C8 C7 125.2(2) . . ?
O3 C8 C7 110.7(2) . . ?
O6 C9 C10 107.6(2) . . ?
O6 C9 H9A 110.2 . . ?
C10 C9 H9A 110.2 . . ?
O6 C9 H9B 110.2 . . ?
C10 C9 H9B 110.2 . . ?
H9A C9 H9B 108.5 . . ?
O7 C10 O8 123.2(2) . . ?
O7 C10 C9 126.5(2) . . ?
O8 C10 C9 110.2(2) . . ?
H9A O9 H9B 108(3) . . ?
H10A O10 H10B 110(3) . . ?

loop_
_geom_bond_atom_site_label_1
_geom_bond_atom_site_label_2
_geom_bond_distance
_geom_bond_site_symmetry_2
_geom_bond_publ_flag
O1 C1 1.378(3) . ?
O1 C7 1.416(3) . ?
O2 C8 1.202(3) . ?
O3 C8 1.322(3) . ?
O3 H3 0.8200 . ?
O4 N1 1.232(3) . ?
O5 N1 1.218(3) . ?
O6 C4 1.366(3) . ?
O6 C9 1.426(3) . ?
O7 C10 1.184(3) . ?
O8 C10 1.329(3) . ?
O8 H8 0.8200 . ?
N1 C3 1.457(3) . ?
C1 C2 1.365(3) . ?
C1 C6 1.387(3) . ?
C2 C3 1.394(3) . ?
C2 H2 0.9300 . ?
C3 C4 1.396(3) . ?
C4 C5 1.380(3) . ?
C5 C6 1.370(3) . ?
C5 H5 0.9300 . ?
C6 H6 0.9300 . ?
C7 C8 1.492(3) . ?
C7 H7A 0.9700 . ?
C7 H7B 0.9700 . ?
C9 C10 1.491(3) . ?
C9 H9A 0.9700 . ?
C9 H9B 0.9700 . ?
O9 H9A 0.86(3) . ?
O9 H9B 0.79(3) . ?
O10 H10A 1.00(3) . ?
O10 H10B 0.80(4) . ?

loop_
_geom_hbond_atom_site_label_D
_geom_hbond_atom_site_label_H
_geom_hbond_atom_site_label_A
_geom_hbond_distance_DH
_geom_hbond_distance_HA
_geom_hbond_distance_DA
_geom_hbond_angle_DHA
_geom_hbond_site_symmetry_A
O3 H3 O9 0.82 1.82 2.628(3) 170.6 1_556
O8 H8 O10 0.82 1.80 2.617(3) 175.3 1_544
O9 H9A O2 0.86(3) 2.10(3) 2.946(3) 170(3) 4_565
O9 H9B O3 0.79(3) 2.39(4) 3.146(3) 161(3) 4_665
O10 H10A O7 1.00(3) 1.73(3) 2.728(3) 170(3) 3_566
O10 H10B O8 0.80(4) 2.33(4) 3.008(3) 143(4) 3_666

loop_
_cod_related_entry_id
_cod_related_entry_database
_cod_related_entry_code
1 ChemSpider 28573416
